data_7026916
loop_
_publ_author_name
'G\'omez, Ver\'onica'
'Corbella, Montserrat'
'Font-Bardia, Merc\'e'
'Calvet, Teresa'

_publ_section_title
;
 A \m(1,1)- or \m(1,3)-carboxylate bridge makes the difference in the
 magnetic properties of dinuclear Mn(II) compounds.
;
_journal_issue 48
_journal_name_full 'Dalton transactions (Cambridge, England : 2003)'
_journal_page_first 11664
_journal_page_last 11674
_journal_paper_doi 10.1039/c0dt00902d
_journal_volume 39
_journal_year 2010
_chemical_compound_source 'synthesis as described'
_chemical_formula_moiety 'C64 H46 Mn2 N8 O4, 2(Cl O4)'
_chemical_formula_sum 'C64 H46 Cl2 Mn2 N8 O12'
_chemical_formula_weight 1299.87
_chemical_name_systematic
;
?
;
_space_group_IT_number 2
_symmetry_cell_setting triclinic
_symmetry_Int_Tables_number 2
_symmetry_space_group_name_Hall '-P 1'
_symmetry_space_group_name_H-M 'P -1'
_atom_sites_solution_hydrogens geom
_atom_sites_solution_primary direct
_atom_sites_solution_secondary difmap
_audit_conform_dict_location ftp://ftp.iucr.org/pub/cif_core.dic
_audit_conform_dict_name cif_core.dic
_audit_conform_dict_version 2.4
_audit_creation_date 2009-05-22T17:39:38-00:00
_audit_creation_method 'WinGX routine CIF_UPDATE'
_cell_angle_alpha 66.425(2)
_cell_angle_beta 88.325(2)
_cell_angle_gamma 84.093(2)
_cell_formula_units_Z 1
_cell_length_a 9.5435(4)
_cell_length_b 12.0805(5)
_cell_length_c 13.3549(5)
_cell_measurement_reflns_used 1988
_cell_measurement_temperature 100(2)
_cell_measurement_theta_max 25.79
_cell_measurement_theta_min 2.68
_cell_measurement_wavelength 0.71073
_cell_volume 1403.57(10)
_computing_cell_refinement 'APPEX2 (BRUKER AXS, 2005)'
_computing_data_collection 'APPEX2 (BRUKER AXS, 2005)'
_computing_data_reduction 'APPEX2 (BRUKER AXS, 2005)'
_computing_molecular_graphics 'Ortep-3 for Windows (Farrugia, 1997)'
_computing_publication_material 'WinGX publication routines (Farrugia, 1999)'
_computing_structure_refinement 'SHELXL-97 (Sheldrick, 1997)'
_computing_structure_solution 'SIR-97 (Giacovazzo et all, 1999'
_diffrn_ambient_temperature 100(2)
_diffrn_measured_fraction_theta_full 0.972
_diffrn_measured_fraction_theta_max 0.972
_diffrn_measurement_device 'four-circle diffractometer'
_diffrn_measurement_device_type 'BRUKER APPEX-II CCD'
_diffrn_measurement_method 'omega and phi scans'
_diffrn_radiation_monochromator graphite
_diffrn_radiation_probe x-ray
_diffrn_radiation_source 'fine-focus sealed tube'
_diffrn_radiation_type MoK\a
_diffrn_radiation_wavelength 0.7107
_diffrn_reflns_av_R_equivalents 0.0351
_diffrn_reflns_av_unetI/netI 0.0469
_diffrn_reflns_limit_h_max 11
_diffrn_reflns_limit_h_min -11
_diffrn_reflns_limit_k_max 15
_diffrn_reflns_limit_k_min -15
_diffrn_reflns_limit_l_max 16
_diffrn_reflns_limit_l_min -16
_diffrn_reflns_number 20050
_diffrn_reflns_theta_full 26.4
_diffrn_reflns_theta_max 26.4
_diffrn_reflns_theta_min 1.66
_exptl_absorpt_coefficient_mu 0.62
_exptl_absorpt_correction_T_max 0.900
_exptl_absorpt_correction_T_min 0.814
_exptl_absorpt_correction_type multi-scan
_exptl_absorpt_process_details 'BRUKER SADABS'
_exptl_crystal_colour colourless
_exptl_crystal_density_diffrn 1.538
_exptl_crystal_density_method 'not measured'
_exptl_crystal_description prism
_exptl_crystal_F_000 666
_exptl_crystal_size_max 0.33
_exptl_crystal_size_mid 0.17
_exptl_crystal_size_min 0.17
_refine_diff_density_max 0.311
_refine_diff_density_min -0.439
_refine_diff_density_rms 0.064
_refine_ls_extinction_method none
_refine_ls_goodness_of_fit_ref 1.046
_refine_ls_hydrogen_treatment constr
_refine_ls_matrix_type full
_refine_ls_number_parameters 462
_refine_ls_number_reflns 5596
_refine_ls_number_restraints 189
_refine_ls_restrained_S_all 1.041
_refine_ls_R_factor_all 0.0588
_refine_ls_R_factor_gt 0.0374
_refine_ls_shift/su_max 0.001
_refine_ls_shift/su_mean 0.000
_refine_ls_structure_factor_coef Fsqd
_refine_ls_weighting_details 'calc w=1/[\s^2^(Fo^2^)+(0.0375P)^2^+0.9626P] where P=(Fo^2^+2Fc^2^)/3'
_refine_ls_weighting_scheme calc
_refine_ls_wR_factor_gt 0.0838
_refine_ls_wR_factor_ref 0.0920
_reflns_number_gt 4274
_reflns_number_total 5596
_reflns_threshold_expression >2\s(I)
_cod_data_source_file c0dt00902d.txt
_cod_data_source_block compound4
_cod_database_code 7026916

loop_
_space_group_symop_operation_xyz
'x, y, z'
'-x, -y, -z'

loop_
_atom_site_label
_atom_site_type_symbol
_atom_site_fract_x
_atom_site_fract_y
_atom_site_fract_z
_atom_site_U_iso_or_equiv
_atom_site_adp_type
_atom_site_occupancy
_atom_site_symmetry_multiplicity
_atom_site_calc_flag
_atom_site_refinement_flags
_atom_site_disorder_assembly
_atom_site_disorder_group
Mn1 Mn 0.48565(4) 0.08516(3) 0.57802(3) 0.01367(11) Uani 1 1 d . . .
N1 N 0.3181(2) -0.00567(18) 0.69653(16) 0.0161(4) Uani 1 1 d . . .
C2 C 0.1881(3) -0.0195(2) 0.6724(2) 0.0192(6) Uani 1 1 d . . .
H2 H 0.1581 0.0163 0.5980 0.023 Uiso 1 1 calc R . .
C3 C 0.0941(3) -0.0838(2) 0.7509(2) 0.0231(6) Uani 1 1 d . . .
H3 H 0.0019 -0.0899 0.7301 0.028 Uiso 1 1 calc R . .
C4 C 0.1362(3) -0.1381(3) 0.8585(2) 0.0255(6) Uani 1 1 d . . .
H4 H 0.0731 -0.1815 0.9131 0.031 Uiso 1 1 calc R . .
C5 C 0.2743(3) -0.1286(2) 0.8870(2) 0.0207(6) Uani 1 1 d . . .
C6 C 0.3291(3) -0.1881(2) 0.9968(2) 0.0251(6) Uani 1 1 d . . .
H6 H 0.2708 -0.2350 1.0536 0.030 Uiso 1 1 calc R . .
C7 C 0.4630(3) -0.1778(2) 1.0201(2) 0.0247(6) Uani 1 1 d . . .
H7 H 0.4985 -0.2200 1.0927 0.030 Uiso 1 1 calc R . .
C8 C 0.5521(3) -0.1045(2) 0.9371(2) 0.0197(6) Uani 1 1 d . . .
C9 C 0.6901(3) -0.0882(2) 0.9591(2) 0.0227(6) Uani 1 1 d . . .
H9 H 0.7290 -0.1288 1.0308 0.027 Uiso 1 1 calc R . .
C10 C 0.7678(3) -0.0138(2) 0.8768(2) 0.0230(6) Uani 1 1 d . . .
H10 H 0.8605 -0.0009 0.8908 0.028 Uiso 1 1 calc R . .
C11 C 0.7088(3) 0.0432(2) 0.7717(2) 0.0197(6) Uani 1 1 d . . .
H11 H 0.7637 0.0948 0.7149 0.024 Uiso 1 1 calc R . .
N12 N 0.5793(2) 0.02891(18) 0.74704(16) 0.0154(4) Uani 1 1 d . . .
C13 C 0.5014(2) -0.0442(2) 0.82946(19) 0.0150(5) Uani 1 1 d . . .
C14 C 0.3606(2) -0.0585(2) 0.80310(19) 0.0152(5) Uani 1 1 d . . .
N15 N 0.3711(2) 0.27201(18) 0.51972(16) 0.0156(4) Uani 1 1 d . . .
C16 C 0.2339(3) 0.2983(2) 0.5293(2) 0.0180(5) Uani 1 1 d . . .
H16 H 0.1806 0.2354 0.5755 0.022 Uiso 1 1 calc R . .
C17 C 0.1649(3) 0.4141(2) 0.4747(2) 0.0231(6) Uani 1 1 d . . .
H17 H 0.0663 0.4285 0.4829 0.028 Uiso 1 1 calc R . .
C18 C 0.2394(3) 0.5067(2) 0.4095(2) 0.0236(6) Uani 1 1 d . . .
H18 H 0.1933 0.5859 0.3720 0.028 Uiso 1 1 calc R . .
C19 C 0.3852(3) 0.4836(2) 0.3984(2) 0.0222(6) Uani 1 1 d . . .
C20 C 0.4733(3) 0.5745(2) 0.3328(2) 0.0275(6) Uani 1 1 d . . .
H20 H 0.4325 0.6556 0.2952 0.033 Uiso 1 1 calc R . .
C21 C 0.6127(3) 0.5478(2) 0.3231(2) 0.0287(7) Uani 1 1 d . . .
H21 H 0.6684 0.6103 0.2796 0.034 Uiso 1 1 calc R . .
C22 C 0.6776(3) 0.4255(2) 0.3781(2) 0.0242(6) Uani 1 1 d . . .
C23 C 0.8211(3) 0.3923(3) 0.3682(2) 0.0284(7) Uani 1 1 d . . .
H23 H 0.8805 0.4517 0.3249 0.034 Uiso 1 1 calc R . .
C24 C 0.8748(3) 0.2741(2) 0.4211(2) 0.0249(6) Uani 1 1 d . . .
H24 H 0.9717 0.2504 0.4154 0.030 Uiso 1 1 calc R . .
C25 C 0.7848(2) 0.1882(2) 0.4838(2) 0.0189(6) Uani 1 1 d . . .
H25 H 0.8229 0.1061 0.5197 0.023 Uiso 1 1 calc R . .
N26 N 0.6481(2) 0.21623(18) 0.49556(17) 0.0166(5) Uani 1 1 d . . .
C27 C 0.5946(3) 0.3345(2) 0.4433(2) 0.0180(5) Uani 1 1 d . . .
C28 C 0.4463(3) 0.3635(2) 0.4548(2) 0.0172(5) Uani 1 1 d . . .
O29 O 0.39607(17) 0.07182(15) 0.43371(14) 0.0171(4) Uani 1 1 d . . .
C30 C 0.2878(3) 0.1378(2) 0.3748(2) 0.0171(5) Uani 1 1 d . . .
O31 O 0.16628(18) 0.11130(16) 0.39553(15) 0.0241(4) Uani 1 1 d . A .
C32 C 0.3299(9) 0.2542(8) 0.2853(7) 0.0259(5) Uani 0.50 1 d PDU A -1
C33 C 0.4737(7) 0.2708(6) 0.2611(6) 0.0253(5) Uani 0.50 1 d PDU A -1
H33 H 0.5439 0.2070 0.2995 0.030 Uiso 0.50 1 calc PR A -1
C34 C 0.5142(6) 0.3783(5) 0.1823(5) 0.0256(5) Uani 0.50 1 d PDU A -1
C35 C 0.4071(6) 0.4722(5) 0.1299(4) 0.0272(5) Uani 0.50 1 d PDU A -1
H35 H 0.4320 0.5474 0.0768 0.033 Uiso 0.50 1 calc PR A -1
C36 C 0.2658(6) 0.4573(5) 0.1541(4) 0.0280(5) Uani 0.50 1 d PDU A -1
H36 H 0.1954 0.5217 0.1177 0.034 Uiso 0.50 1 calc PR A -1
C37 C 0.2282(6) 0.3494(5) 0.2305(5) 0.0270(5) Uani 0.50 1 d PDU A -1
H37 H 0.1314 0.3394 0.2463 0.032 Uiso 0.50 1 calc PR A -1
C38 C 0.6661(6) 0.3982(5) 0.1505(4) 0.0257(7) Uani 0.50 1 d PDU A -1
H38A H 0.7287 0.3397 0.2086 0.039 Uiso 0.50 1 calc PR A -1
H38B H 0.6829 0.4809 0.1399 0.039 Uiso 0.50 1 calc PR A -1
H38C H 0.6851 0.3871 0.0824 0.039 Uiso 0.50 1 calc PR A -1
C32B C 0.3051(9) 0.2483(8) 0.2757(7) 0.0258(5) Uani 0.50 1 d PDU A -2
C33B C 0.1841(6) 0.3137(5) 0.2102(4) 0.0271(5) Uani 0.50 1 d PDU A -2
H33B H 0.0949 0.2835 0.2299 0.032 Uiso 0.50 1 calc PR A -2
C34B C 0.1937(6) 0.4200(5) 0.1188(4) 0.0294(5) Uani 0.50 1 d PDU A -2
C35B C 0.3262(6) 0.4596(5) 0.0924(5) 0.0288(5) Uani 0.50 1 d PDU A -2
H35B H 0.3355 0.5331 0.0307 0.035 Uiso 0.50 1 calc PR A -2
C36B C 0.4478(7) 0.3947(5) 0.1537(5) 0.0269(5) Uani 0.50 1 d PDU A -2
H36B H 0.5371 0.4245 0.1328 0.032 Uiso 0.50 1 calc PR A -2
C37B C 0.4373(7) 0.2887(6) 0.2435(6) 0.0254(5) Uani 0.50 1 d PDU A -2
H37B H 0.5195 0.2432 0.2834 0.031 Uiso 0.50 1 calc PR A -2
C38B C 0.0648(6) 0.4914(5) 0.0511(5) 0.0345(7) Uani 0.50 1 d PDU A -2
H38D H -0.0143 0.4413 0.0713 0.052 Uiso 0.50 1 calc PR A -2
H38E H 0.0850 0.5142 -0.0266 0.052 Uiso 0.50 1 calc PR A -2
H38F H 0.0403 0.5648 0.0649 0.052 Uiso 0.50 1 calc PR A -2
Cl1W Cl 0.04359(6) 0.23852(6) 0.79286(5) 0.02088(15) Uani 1 1 d . . .
O1W O 0.0006(2) 0.16260(19) 0.89977(15) 0.0346(5) Uani 1 1 d . . .
O2W O 0.0171(2) 0.36379(19) 0.7763(2) 0.0502(7) Uani 1 1 d . . .
O3W O -0.03329(19) 0.21848(17) 0.71129(15) 0.0282(5) Uani 1 1 d . . .
O4W O 0.19228(19) 0.21027(19) 0.78203(15) 0.0330(5) Uani 1 1 d . . .

loop_
_atom_site_aniso_label
_atom_site_aniso_U_11
_atom_site_aniso_U_22
_atom_site_aniso_U_33
_atom_site_aniso_U_23
_atom_site_aniso_U_13
_atom_site_aniso_U_12
Mn1 0.0087(2) 0.0146(2) 0.0169(2) -0.00544(15) -0.00059(14) -0.00103(15)
N1 0.0131(11) 0.0179(11) 0.0169(11) -0.0068(9) -0.0012(8) -0.0012(9)
C2 0.0134(13) 0.0246(14) 0.0206(14) -0.0099(11) -0.0034(10) -0.0016(11)
C3 0.0126(13) 0.0313(16) 0.0252(15) -0.0101(12) -0.0008(10) -0.0059(11)
C4 0.0156(14) 0.0325(16) 0.0273(16) -0.0096(13) 0.0073(11) -0.0092(12)
C5 0.0152(14) 0.0277(15) 0.0193(14) -0.0092(12) 0.0019(10) -0.0036(11)
C6 0.0231(15) 0.0283(15) 0.0184(15) -0.0036(12) 0.0035(11) -0.0027(12)
C7 0.0250(15) 0.0300(16) 0.0151(14) -0.0054(12) -0.0034(11) 0.0002(12)
C8 0.0164(14) 0.0228(14) 0.0189(14) -0.0082(11) -0.0030(10) 0.0022(11)
C9 0.0181(14) 0.0276(15) 0.0215(15) -0.0097(12) -0.0067(11) 0.0036(12)
C10 0.0131(14) 0.0302(15) 0.0274(16) -0.0134(12) -0.0067(11) 0.0006(12)
C11 0.0146(13) 0.0213(14) 0.0242(15) -0.0095(11) -0.0004(10) -0.0040(11)
N12 0.0106(11) 0.0171(11) 0.0199(12) -0.0086(9) -0.0014(8) -0.0019(9)
C13 0.0121(13) 0.0173(13) 0.0164(13) -0.0081(10) -0.0005(9) 0.0006(10)
C14 0.0115(13) 0.0175(13) 0.0166(13) -0.0072(10) -0.0006(9) 0.0006(10)
N15 0.0104(11) 0.0174(11) 0.0201(12) -0.0087(9) 0.0006(8) -0.0015(9)
C16 0.0117(13) 0.0229(14) 0.0236(14) -0.0135(11) 0.0001(10) -0.0019(11)
C17 0.0132(13) 0.0262(15) 0.0342(17) -0.0177(13) -0.0040(11) 0.0035(11)
C18 0.0211(15) 0.0180(14) 0.0320(16) -0.0116(12) -0.0095(11) 0.0066(11)
C19 0.0198(14) 0.0166(13) 0.0302(16) -0.0098(12) -0.0031(11) 0.0009(11)
C20 0.0297(17) 0.0132(14) 0.0338(17) -0.0035(12) -0.0016(12) -0.0005(12)
C21 0.0268(16) 0.0169(14) 0.0368(18) -0.0035(12) 0.0025(12) -0.0085(12)
C22 0.0185(14) 0.0186(14) 0.0329(17) -0.0072(12) 0.0011(11) -0.0040(11)
C23 0.0164(15) 0.0266(16) 0.0382(18) -0.0072(13) 0.0049(12) -0.0091(12)
C24 0.0106(13) 0.0306(16) 0.0322(16) -0.0107(13) 0.0018(11) -0.0040(12)
C25 0.0111(13) 0.0223(14) 0.0248(15) -0.0112(11) -0.0001(10) 0.0002(11)
N26 0.0112(11) 0.0170(11) 0.0224(12) -0.0087(9) -0.0008(8) -0.0011(9)
C27 0.0156(13) 0.0158(13) 0.0218(14) -0.0065(11) -0.0006(10) -0.0029(11)
C28 0.0136(13) 0.0182(13) 0.0213(14) -0.0098(11) -0.0008(10) -0.0001(11)
O29 0.0133(9) 0.0185(9) 0.0199(10) -0.0088(7) -0.0027(7) 0.0017(7)
C30 0.0189(14) 0.0168(13) 0.0170(14) -0.0091(10) -0.0024(10) 0.0037(11)
O31 0.0141(10) 0.0276(11) 0.0291(11) -0.0105(9) -0.0058(8) 0.0034(8)
C32 0.0326(13) 0.0209(9) 0.0202(10) -0.0055(8) 0.0026(9) 0.0035(9)
C33 0.0325(13) 0.0203(9) 0.0198(10) -0.0060(7) 0.0023(9) 0.0028(9)
C34 0.0325(13) 0.0210(9) 0.0196(10) -0.0055(8) 0.0015(9) 0.0024(9)
C35 0.0331(13) 0.0220(9) 0.0207(10) -0.0040(8) 0.0021(9) 0.0030(9)
C36 0.0333(13) 0.0226(9) 0.0215(11) -0.0034(8) 0.0021(9) 0.0037(9)
C37 0.0327(13) 0.0218(9) 0.0210(10) -0.0045(8) 0.0023(8) 0.0036(8)
C38 0.0323(13) 0.0216(12) 0.0198(13) -0.0056(11) 0.0005(11) 0.0012(11)
C32B 0.0325(13) 0.0208(9) 0.0202(10) -0.0055(8) 0.0026(8) 0.0034(9)
C33B 0.0329(13) 0.0217(9) 0.0211(11) -0.0044(8) 0.0023(9) 0.0038(9)
C34B 0.0340(12) 0.0236(9) 0.0227(10) -0.0028(8) 0.0021(8) 0.0040(9)
C35B 0.0344(13) 0.0229(9) 0.0221(10) -0.0033(8) 0.0025(8) 0.0032(9)
C36B 0.0335(13) 0.0216(9) 0.0209(10) -0.0049(8) 0.0028(8) 0.0027(9)
C37B 0.0328(13) 0.0204(9) 0.0199(10) -0.0061(7) 0.0024(9) 0.0028(9)
C38B 0.0359(14) 0.0281(13) 0.0264(13) 0.0010(11) 0.0014(11) 0.0055(12)
Cl1W 0.0158(3) 0.0208(3) 0.0222(4) -0.0040(3) -0.0027(2) -0.0031(3)
O1W 0.0259(11) 0.0505(13) 0.0223(11) -0.0070(10) 0.0065(8) -0.0149(10)
O2W 0.0529(15) 0.0225(12) 0.0738(18) -0.0177(11) -0.0243(13) 0.0035(11)
O3W 0.0213(10) 0.0353(11) 0.0256(11) -0.0083(9) -0.0065(8) -0.0069(9)
O4W 0.0140(10) 0.0557(14) 0.0240(11) -0.0100(10) 0.0004(8) -0.0050(9)

loop_
_atom_type_symbol
_atom_type_description
_atom_type_scat_dispersion_real
_atom_type_scat_dispersion_imag
_atom_type_scat_source
C C 0.0033 0.0016 'International Tables Vol C Tables 4.2.6.8 and 6.1.1.4'
H H 0 0 'International Tables Vol C Tables 4.2.6.8 and 6.1.1.4'
N N 0.0061 0.0033 'International Tables Vol C Tables 4.2.6.8 and 6.1.1.4'
O O 0.0106 0.006 'International Tables Vol C Tables 4.2.6.8 and 6.1.1.4'
Cl Cl 0.1484 0.1585 'International Tables Vol C Tables 4.2.6.8 and 6.1.1.4'
Mn Mn 0.3368 0.7283 'International Tables Vol C Tables 4.2.6.8 and 6.1.1.4'

loop_
_geom_angle_atom_site_label_1
_geom_angle_atom_site_label_2
_geom_angle_atom_site_label_3
_geom_angle
_geom_angle_site_symmetry_1
_geom_angle_site_symmetry_3
O29 Mn1 O29 75.37(7) 2_656 .
O29 Mn1 N15 157.63(7) 2_656 .
O29 Mn1 N15 86.72(7) . .
O29 Mn1 N1 100.14(7) 2_656 .
O29 Mn1 N1 96.82(7) . .
N15 Mn1 N1 95.12(7) . .
O29 Mn1 N12 88.93(7) 2_656 .
O29 Mn1 N12 160.26(7) . .
N15 Mn1 N12 111.10(7) . .
N1 Mn1 N12 73.91(7) . .
O29 Mn1 N26 95.92(7) 2_656 .
O29 Mn1 N26 99.61(7) . .
N15 Mn1 N26 73.66(7) . .
N1 Mn1 N26 159.44(7) . .
N12 Mn1 N26 93.76(7) . .
C2 N1 C14 117.9(2) . .
C2 N1 Mn1 127.14(17) . .
C14 N1 Mn1 114.80(15) . .
N1 C2 C3 123.2(2) . .
N1 C2 H2 118.4 . .
C3 C2 H2 118.4 . .
C4 C3 C2 119.4(2) . .
C4 C3 H3 120.3 . .
C2 C3 H3 120.3 . .
C3 C4 C5 119.1(2) . .
C3 C4 H4 120.4 . .
C5 C4 H4 120.4 . .
C14 C5 C4 117.7(2) . .
C14 C5 C6 119.6(2) . .
C4 C5 C6 122.6(2) . .
C7 C6 C5 120.6(2) . .
C7 C6 H6 119.7 . .
C5 C6 H6 119.7 . .
C6 C7 C8 121.1(2) . .
C6 C7 H7 119.5 . .
C8 C7 H7 119.5 . .
C13 C8 C9 117.6(2) . .
C13 C8 C7 119.7(2) . .
C9 C8 C7 122.6(2) . .
C10 C9 C8 119.6(2) . .
C10 C9 H9 120.2 . .
C8 C9 H9 120.2 . .
C9 C10 C11 119.0(2) . .
C9 C10 H10 120.5 . .
C11 C10 H10 120.5 . .
N12 C11 C10 123.3(2) . .
N12 C11 H11 118.4 . .
C10 C11 H11 118.4 . .
C11 N12 C13 117.7(2) . .
C11 N12 Mn1 126.99(17) . .
C13 N12 Mn1 114.42(15) . .
N12 C13 C8 122.8(2) . .
N12 C13 C14 117.7(2) . .
C8 C13 C14 119.5(2) . .
N1 C14 C5 122.6(2) . .
N1 C14 C13 118.0(2) . .
C5 C14 C13 119.4(2) . .
C16 N15 C28 117.8(2) . .
C16 N15 Mn1 125.96(17) . .
C28 N15 Mn1 115.45(15) . .
N15 C16 C17 122.9(2) . .
N15 C16 H16 118.5 . .
C17 C16 H16 118.5 . .
C18 C17 C16 119.8(2) . .
C18 C17 H17 120.1 . .
C16 C17 H17 120.1 . .
C17 C18 C19 119.3(2) . .
C17 C18 H18 120.4 . .
C19 C18 H18 120.4 . .
C18 C19 C28 117.3(2) . .
C18 C19 C20 123.7(2) . .
C28 C19 C20 119.0(2) . .
C21 C20 C19 121.8(2) . .
C21 C20 H20 119.1 . .
C19 C20 H20 119.1 . .
C20 C21 C22 120.5(3) . .
C20 C21 H21 119.7 . .
C22 C21 H21 119.7 . .
C27 C22 C23 118.0(2) . .
C27 C22 C21 119.2(2) . .
C23 C22 C21 122.8(2) . .
C24 C23 C22 119.6(3) . .
C24 C23 H23 120.2 . .
C22 C23 H23 120.2 . .
C23 C24 C25 119.0(2) . .
C23 C24 H24 120.5 . .
C25 C24 H24 120.5 . .
N26 C25 C24 123.2(2) . .
N26 C25 H25 118.4 . .
C24 C25 H25 118.4 . .
C25 N26 C27 117.9(2) . .
C25 N26 Mn1 126.98(17) . .
C27 N26 Mn1 114.78(15) . .
N26 C27 C22 122.4(2) . .
N26 C27 C28 117.5(2) . .
C22 C27 C28 120.2(2) . .
N15 C28 C19 122.9(2) . .
N15 C28 C27 117.7(2) . .
C19 C28 C27 119.4(2) . .
C30 O29 Mn1 127.95(15) . 2_656
C30 O29 Mn1 127.17(15) . .
Mn1 O29 Mn1 104.63(7) 2_656 .
O31 C30 O29 123.0(2) . .
O31 C30 C32B 115.7(4) . .
O29 C30 C32B 121.3(4) . .
O31 C30 C32 125.2(4) . .
O29 C30 C32 111.7(4) . .
C37 C32 C33 118.8(7) . .
C37 C32 C30 120.4(7) . .
C33 C32 C30 120.6(6) . .
C34 C33 C32 121.3(6) . .
C34 C33 H33 119.3 . .
C32 C33 H33 119.3 . .
C33 C34 C35 117.5(5) . .
C33 C34 C38 123.2(5) . .
C35 C34 C38 119.3(5) . .
C36 C35 C34 121.5(5) . .
C36 C35 H35 119.3 . .
C34 C35 H35 119.3 . .
C37 C36 C35 119.9(5) . .
C37 C36 H36 120.0 . .
C35 C36 H36 120.0 . .
C36 C37 C32 120.9(6) . .
C36 C37 H37 119.6 . .
C32 C37 H37 119.6 . .
C37B C32B C33B 119.3(7) . .
C37B C32B C30 121.4(6) . .
C33B C32B C30 119.3(6) . .
C34B C33B C32B 121.6(6) . .
C34B C33B H33B 119.2 . .
C32B C33B H33B 119.2 . .
C33B C34B C35B 117.1(5) . .
C33B C34B C38B 121.7(5) . .
C35B C34B C38B 121.2(5) . .
C34B C35B C36B 122.4(5) . .
C34B C35B H35B 118.8 . .
C36B C35B H35B 118.8 . .
C37B C36B C35B 120.0(6) . .
C37B C36B H36B 120.0 . .
C35B C36B H36B 120.0 . .
C36B C37B C32B 119.4(6) . .
C36B C37B H37B 120.3 . .
C32B C37B H37B 120.3 . .
C34B C38B H38D 109.5 . .
C34B C38B H38E 109.5 . .
H38D C38B H38E 109.5 . .
C34B C38B H38F 109.5 . .
H38D C38B H38F 109.5 . .
H38E C38B H38F 109.5 . .
O1W Cl1W O2W 110.02(14) . .
O1W Cl1W O3W 110.13(12) . .
O2W Cl1W O3W 109.01(12) . .
O1W Cl1W O4W 109.13(12) . .
O2W Cl1W O4W 109.13(14) . .
O3W Cl1W O4W 109.39(11) . .

loop_
_geom_bond_atom_site_label_1
_geom_bond_atom_site_label_2
_geom_bond_distance
_geom_bond_site_symmetry_2
Mn1 O29 2.1637(16) 2_656
Mn1 O29 2.2010(16) .
Mn1 N15 2.244(2) .
Mn1 N1 2.256(2) .
Mn1 N12 2.263(2) .
Mn1 N26 2.266(2) .
N1 C2 1.334(3) .
N1 C14 1.361(3) .
C2 C3 1.394(4) .
C2 H2 0.9500 .
C3 C4 1.372(4) .
C3 H3 0.9500 .
C4 C5 1.412(4) .
C4 H4 0.9500 .
C5 C14 1.408(3) .
C5 C6 1.437(4) .
C6 C7 1.353(4) .
C6 H6 0.9500 .
C7 C8 1.432(4) .
C7 H7 0.9500 .
C8 C13 1.400(3) .
C8 C9 1.408(4) .
C9 C10 1.366(4) .
C9 H9 0.9500 .
C10 C11 1.399(4) .
C10 H10 0.9500 .
C11 N12 1.334(3) .
C11 H11 0.9500 .
N12 C13 1.362(3) .
C13 C14 1.443(3) .
N15 C16 1.329(3) .
N15 C28 1.360(3) .
C16 C17 1.395(4) .
C16 H16 0.9500 .
C17 C18 1.365(4) .
C17 H17 0.9500 .
C18 C19 1.406(4) .
C18 H18 0.9500 .
C19 C28 1.411(3) .
C19 C20 1.434(4) .
C20 C21 1.351(4) .
C20 H20 0.9500 .
C21 C22 1.441(4) .
C21 H21 0.9500 .
C22 C27 1.403(4) .
C22 C23 1.405(4) .
C23 C24 1.365(4) .
C23 H23 0.9500 .
C24 C25 1.400(4) .
C24 H24 0.9500 .
C25 N26 1.334(3) .
C25 H25 0.9500 .
N26 C27 1.365(3) .
C27 C28 1.441(3) .
O29 C30 1.304(3) .
O29 Mn1 2.1637(16) 2_656
C30 O31 1.229(3) .
C30 C32B 1.477(9) .
C30 C32 1.520(9) .
C32 C37 1.392(10) .
C32 C33 1.417(10) .
C33 C34 1.389(8) .
C33 H33 0.9500 .
C34 C35 1.411(7) .
C34 C38 1.515(7) .
C35 C36 1.390(8) .
C35 H35 0.9500 .
C36 C37 1.371(7) .
C36 H36 0.9500 .
C37 H37 0.9500 .
C38 H38A 0.9800 .
C38 H38B 0.9800 .
C38 H38C 0.9800 .
C32B C37B 1.394(10) .
C32B C33B 1.429(9) .
C33B C34B 1.382(7) .
C33B H33B 0.9500 .
C34B C35B 1.384(8) .
C34B C38B 1.516(7) .
C35B C36B 1.409(8) .
C35B H35B 0.9500 .
C36B C37B 1.371(8) .
C36B H36B 0.9500 .
C37B H37B 0.9500 .
C38B H38D 0.9800 .
C38B H38E 0.9800 .
C38B H38F 0.9800 .
Cl1W O1W 1.430(2) .
Cl1W O2W 1.435(2) .
Cl1W O3W 1.4415(18) .
Cl1W O4W 1.4419(19) .

loop_
_geom_torsion_atom_site_label_1
_geom_torsion_atom_site_label_2
_geom_torsion_atom_site_label_3
_geom_torsion_atom_site_label_4
_geom_torsion
_geom_torsion_site_symmetry_1
_geom_torsion_site_symmetry_4
O29 Mn1 N1 C2 -96.4(2) 2_656 .
O29 Mn1 N1 C2 -20.1(2) . .
N15 Mn1 N1 C2 67.1(2) . .
N12 Mn1 N1 C2 177.7(2) . .
N26 Mn1 N1 C2 122.7(2) . .
O29 Mn1 N1 C14 78.73(17) 2_656 .
O29 Mn1 N1 C14 155.02(16) . .
N15 Mn1 N1 C14 -117.68(16) . .
N12 Mn1 N1 C14 -7.17(15) . .
N26 Mn1 N1 C14 -62.1(3) . .
C14 N1 C2 C3 0.8(4) . .
Mn1 N1 C2 C3 175.82(18) . .
N1 C2 C3 C4 -1.2(4) . .
C2 C3 C4 C5 -0.7(4) . .
C3 C4 C5 C14 2.8(4) . .
C3 C4 C5 C6 -176.6(3) . .
C14 C5 C6 C7 -0.4(4) . .
C4 C5 C6 C7 179.0(3) . .
C5 C6 C7 C8 2.1(4) . .
C6 C7 C8 C13 -1.3(4) . .
C6 C7 C8 C9 177.6(3) . .
C13 C8 C9 C10 1.2(4) . .
C7 C8 C9 C10 -177.8(2) . .
C8 C9 C10 C11 -1.0(4) . .
C9 C10 C11 N12 0.1(4) . .
C10 C11 N12 C13 0.7(4) . .
C10 C11 N12 Mn1 -167.52(18) . .
O29 Mn1 N12 C11 77.3(2) 2_656 .
O29 Mn1 N12 C11 114.2(2) . .
N15 Mn1 N12 C11 -92.5(2) . .
N1 Mn1 N12 C11 178.2(2) . .
N26 Mn1 N12 C11 -18.6(2) . .
O29 Mn1 N12 C13 -91.22(16) 2_656 .
O29 Mn1 N12 C13 -54.4(3) . .
N15 Mn1 N12 C13 98.98(16) . .
N1 Mn1 N12 C13 9.65(15) . .
N26 Mn1 N12 C13 172.91(16) . .
C11 N12 C13 C8 -0.5(3) . .
Mn1 N12 C13 C8 169.15(18) . .
C11 N12 C13 C14 179.2(2) . .
Mn1 N12 C13 C14 -11.1(3) . .
C9 C8 C13 N12 -0.4(4) . .
C7 C8 C13 N12 178.6(2) . .
C9 C8 C13 C14 179.9(2) . .
C7 C8 C13 C14 -1.1(4) . .
C2 N1 C14 C5 1.6(3) . .
Mn1 N1 C14 C5 -174.08(18) . .
C2 N1 C14 C13 179.7(2) . .
Mn1 N1 C14 C13 4.1(3) . .
C4 C5 C14 N1 -3.3(4) . .
C6 C5 C14 N1 176.1(2) . .
C4 C5 C14 C13 178.5(2) . .
C6 C5 C14 C13 -2.1(4) . .
N12 C13 C14 N1 4.8(3) . .
C8 C13 C14 N1 -175.4(2) . .
N12 C13 C14 C5 -177.0(2) . .
C8 C13 C14 C5 2.8(3) . .
O29 Mn1 N15 C16 113.4(2) 2_656 .
O29 Mn1 N15 C16 76.98(19) . .
N1 Mn1 N15 C16 -19.6(2) . .
N12 Mn1 N15 C16 -94.29(19) . .
N26 Mn1 N15 C16 178.0(2) . .
O29 Mn1 N15 C28 -56.0(3) 2_656 .
O29 Mn1 N15 C28 -92.49(17) . .
N1 Mn1 N15 C28 170.95(16) . .
N12 Mn1 N15 C28 96.24(17) . .
N26 Mn1 N15 C28 8.53(16) . .
C28 N15 C16 C17 1.0(3) . .
Mn1 N15 C16 C17 -168.22(18) . .
N15 C16 C17 C18 -1.2(4) . .
C16 C17 C18 C19 0.0(4) . .
C17 C18 C19 C28 1.2(4) . .
C17 C18 C19 C20 -179.4(3) . .
C18 C19 C20 C21 -178.9(3) . .
C28 C19 C20 C21 0.5(4) . .
C19 C20 C21 C22 0.7(4) . .
C20 C21 C22 C27 -0.9(4) . .
C20 C21 C22 C23 178.1(3) . .
C27 C22 C23 C24 0.3(4) . .
C21 C22 C23 C24 -178.7(3) . .
C22 C23 C24 C25 0.3(4) . .
C23 C24 C25 N26 -0.6(4) . .
C24 C25 N26 C27 0.2(4) . .
C24 C25 N26 Mn1 172.61(19) . .
O29 Mn1 N26 C25 -20.2(2) 2_656 .
O29 Mn1 N26 C25 -96.3(2) . .
N15 Mn1 N26 C25 -180.0(2) . .
N1 Mn1 N26 C25 121.1(2) . .
N12 Mn1 N26 C25 69.1(2) . .
O29 Mn1 N26 C27 152.47(17) 2_656 .
O29 Mn1 N26 C27 76.35(17) . .
N15 Mn1 N26 C27 -7.32(16) . .
N1 Mn1 N26 C27 -66.2(3) . .
N12 Mn1 N26 C27 -118.22(17) . .
C25 N26 C27 C22 0.5(4) . .
Mn1 N26 C27 C22 -172.8(2) . .
C25 N26 C27 C28 178.8(2) . .
Mn1 N26 C27 C28 5.5(3) . .
C23 C22 C27 N26 -0.8(4) . .
C21 C22 C27 N26 178.3(2) . .
C23 C22 C27 C28 -179.0(2) . .
C21 C22 C27 C28 0.1(4) . .
C16 N15 C28 C19 0.3(3) . .
Mn1 N15 C28 C19 170.67(19) . .
C16 N15 C28 C27 -179.2(2) . .
Mn1 N15 C28 C27 -8.9(3) . .
C18 C19 C28 N15 -1.4(4) . .
C20 C19 C28 N15 179.2(2) . .
C18 C19 C28 C27 178.1(2) . .
C20 C19 C28 C27 -1.3(4) . .
N26 C27 C28 N15 2.2(3) . .
C22 C27 C28 N15 -179.4(2) . .
N26 C27 C28 C19 -177.3(2) . .
C22 C27 C28 C19 1.0(4) . .
O29 Mn1 O29 C30 174.6(2) 2_656 .
N15 Mn1 O29 C30 -18.9(2) . .
N1 Mn1 O29 C30 75.9(2) . .
N12 Mn1 O29 C30 136.3(2) . .
N26 Mn1 O29 C30 -91.7(2) . .
O29 Mn1 O29 Mn1 0.0 2_656 2_656
N15 Mn1 O29 Mn1 166.48(8) . 2_656
N1 Mn1 O29 Mn1 -98.74(8) . 2_656
N12 Mn1 O29 Mn1 -38.3(2) . 2_656
N26 Mn1 O29 Mn1 93.67(8) . 2_656
Mn1 O29 C30 O31 84.9(3) 2_656 .
Mn1 O29 C30 O31 -88.6(3) . .
Mn1 O29 C30 C32B -93.2(5) 2_656 .
Mn1 O29 C30 C32B 93.4(5) . .
Mn1 O29 C30 C32 -99.9(4) 2_656 .
Mn1 O29 C30 C32 86.7(5) . .
O31 C30 C32 C37 10.3(10) . .
O29 C30 C32 C37 -164.8(6) . .
C32B C30 C32 C37 46(4) . .
O31 C30 C32 C33 -173.8(5) . .
O29 C30 C32 C33 11.1(9) . .
C32B C30 C32 C33 -138(5) . .
C37 C32 C33 C34 -1.7(11) . .
C30 C32 C33 C34 -177.6(6) . .
C32 C33 C34 C35 2.2(10) . .
C32 C33 C34 C38 -177.4(6) . .
C33 C34 C35 C36 -1.4(9) . .
C38 C34 C35 C36 178.3(5) . .
C34 C35 C36 C37 0.0(9) . .
C35 C36 C37 C32 0.5(10) . .
C33 C32 C37 C36 0.3(11) . .
C30 C32 C37 C36 176.2(6) . .
O31 C30 C32B C37B 179.6(6) . .
O29 C30 C32B C37B -2.3(10) . .
C32 C30 C32B C37B 32(3) . .
O31 C30 C32B C33B -1.8(9) . .
O29 C30 C32B C33B 176.3(5) . .
C32 C30 C32B C33B -150(5) . .
C37B C32B C33B C34B -3.6(11) . .
C30 C32B C33B C34B 177.7(6) . .
C32B C33B C34B C35B 0.9(9) . .
C32B C33B C34B C38B -178.2(7) . .
C33B C34B C35B C36B 1.1(9) . .
C38B C34B C35B C36B -179.8(6) . .
C34B C35B C36B C37B -0.4(9) . .
C35B C36B C37B C32B -2.4(10) . .
C33B C32B C37B C36B 4.3(12) . .
C30 C32B C37B C36B -177.1(7) . .
